data_7210297
loop_
_publ_author_name
'Deng, Mingli'
'Liu, Xiaofeng'
'Zheng, Qingshu'
'Chen, Zhenxia'
'Fang, Changye'
'Yue, Bin'
'He, Heyong'

_publ_section_title
;
 Controllable preparation and structures of two zinc phosphonocarboxylate
 frameworks with MER and RHO zeolitic topologies
;
_journal_issue 35
_journal_name_full CrystEngComm
_journal_page_first 7056
_journal_paper_doi 10.1039/c3ce40673c
_journal_volume 15
_journal_year 2013
_chemical_formula_moiety 'C14 H10 O11 P2 Zn2.50'
_chemical_formula_sum 'C14 H10 O11 P2 Zn2.5'
_chemical_formula_weight 579.59
_chemical_name_systematic
;
?
;
_space_group_IT_number 222
_symmetry_cell_setting cubic
_symmetry_space_group_name_Hall '-P 4a 2bc 3'
_symmetry_space_group_name_H-M 'P n -3 n :2'
_atom_sites_solution_hydrogens geom
_atom_sites_solution_primary direct
_atom_sites_solution_secondary difmap
_audit_creation_method SHELXL-97
_cell_angle_alpha 90.00
_cell_angle_beta 90.00
_cell_angle_gamma 90.00
_cell_formula_units_Z 48
_cell_length_a 32.652(5)
_cell_length_b 32.652(5)
_cell_length_c 32.652(5)
_cell_measurement_reflns_used 966
_cell_measurement_temperature 293(2)
_cell_measurement_theta_max 22.381
_cell_measurement_theta_min 2.334
_cell_volume 34812(9)
_computing_cell_refinement 'Bruker SMART'
_computing_data_collection 'Bruker SMART'
_computing_data_reduction 'Bruker SHELXTL'
_computing_molecular_graphics 'Bruker SHELXTL'
_computing_publication_material 'Bruker SHELXTL'
_computing_structure_refinement 'SHELXL-97 (Sheldrick, 2008)'
_computing_structure_solution 'SHELXS-97 (Sheldrick, 2008)'
_diffrn_ambient_temperature 293(2)
_diffrn_measured_fraction_theta_full 1.000
_diffrn_measured_fraction_theta_max 1.000
_diffrn_measurement_device_type 'CCD area detector'
_diffrn_measurement_method 'phi and omega scans'
_diffrn_radiation_monochromator graphite
_diffrn_radiation_source 'fine-focus sealed tube'
_diffrn_radiation_type MoK\a
_diffrn_radiation_wavelength 0.71073
_diffrn_reflns_av_R_equivalents 0.1027
_diffrn_reflns_av_sigmaI/netI 0.0449
_diffrn_reflns_limit_h_max 38
_diffrn_reflns_limit_h_min -33
_diffrn_reflns_limit_k_max 38
_diffrn_reflns_limit_k_min -25
_diffrn_reflns_limit_l_max 38
_diffrn_reflns_limit_l_min -35
_diffrn_reflns_number 122161
_diffrn_reflns_theta_full 25.00
_diffrn_reflns_theta_max 25.00
_diffrn_reflns_theta_min 0.88
_exptl_absorpt_coefficient_mu 2.205
_exptl_absorpt_correction_T_max 0.8096
_exptl_absorpt_correction_T_min 0.7332
_exptl_absorpt_correction_type multi-scan
_exptl_absorpt_process_details sadabs
_exptl_crystal_colour colorless
_exptl_crystal_density_diffrn 1.327
_exptl_crystal_density_method 'not measured'
_exptl_crystal_description cubic
_exptl_crystal_F_000 13776
_exptl_crystal_size_max 0.15
_exptl_crystal_size_mid 0.10
_exptl_crystal_size_min 0.10
_platon_squeeze_details
;
The disordered solvents within the void were not crystallographically
well defined.

The SQUEEZE routine of the program PLATON was used
in order to eliminate the contribution of disordered solvents molecules,
thereby a final model based only on the ordered part of the crystal structure
was obtained.

The SQUEEZE routine suggested that
a total potential solvent area volume of 15497.6 Ang^3^,
and a void electron population of 3014 per cell.
The solvent we used in the synthesis is DMF and water. And there might be some dimethylamine
decomposed by DMF. So the amount of the disordered solvent was about 62 per cell suggested by electron count.
The overall formula should be Zn2.5(3-pbc)2(H2O).(H2N(CH3)2).2(H2O), considering the contribution of solvent.

Refinement after the SQUEEZE routine gave significantly improved R values.
[R values before SQUEEZE]
R1 = 0.1336, wR2 = 0.3245, GooF = S = 1.167 for all data
;
_refine_diff_density_max 1.242
_refine_diff_density_min -0.783
_refine_diff_density_rms 0.108
_refine_ls_extinction_method none
_refine_ls_goodness_of_fit_ref 1.034
_refine_ls_hydrogen_treatment constr
_refine_ls_matrix_type full
_refine_ls_number_parameters 274
_refine_ls_number_reflns 5138
_refine_ls_number_restraints 0
_refine_ls_restrained_S_all 1.034
_refine_ls_R_factor_all 0.0896
_refine_ls_R_factor_gt 0.0559
_refine_ls_shift/su_max 0.001
_refine_ls_shift/su_mean 0.000
_refine_ls_structure_factor_coef Fsqd
_refine_ls_weighting_details 'calc w=1/[\s^2^(Fo^2^)+(0.0781P)^2^+51.8819P] where P=(Fo^2^+2Fc^2^)/3'
_refine_ls_weighting_scheme calc
_refine_ls_wR_factor_gt 0.1345
_refine_ls_wR_factor_ref 0.1473
_reflns_number_gt 3780
_reflns_number_total 5138
_reflns_threshold_expression >2sigma(I)
_cod_data_source_file c3ce40673c.txt
_cod_data_source_block f70117as
_cod_depositor_comments
;
The following automatic conversions were performed:

'_symmetry_cell_setting' value 'Cubic' changed to 'cubic' according
to /home/saulius/struct/CIF-dictionaries/cif_core.dic dictionary
named 'cif_core.dic' version 2.4.2 from 2011-04-26.

Automatic conversion script
Id: cif_fix_values 1891 2012-01-12 08:04:46Z andrius 
;
_cod_original_cell_volume 34811(9)
_cod_original_sg_symbol_H-M Pn-3n
_cod_original_formula_sum 'C14 H10 O11 P2 Zn2.50'
_cod_database_code 7210297

loop_
_symmetry_equiv_pos_as_xyz
'x, y, z'
'-x+1/2, -y+1/2, z'
'-x+1/2, y, -z+1/2'
'x, -y+1/2, -z+1/2'
'z, x, y'
'z, -x+1/2, -y+1/2'
'-z+1/2, -x+1/2, y'
'-z+1/2, x, -y+1/2'
'y, z, x'
'-y+1/2, z, -x+1/2'
'y, -z+1/2, -x+1/2'
'-y+1/2, -z+1/2, x'
'y, x, -z+1/2'
'-y+1/2, -x+1/2, -z+1/2'
'y, -x+1/2, z'
'-y+1/2, x, z'
'x, z, -y+1/2'
'-x+1/2, z, y'
'-x+1/2, -z+1/2, -y+1/2'
'x, -z+1/2, y'
'z, y, -x+1/2'
'z, -y+1/2, x'
'-z+1/2, y, x'
'-z+1/2, -y+1/2, -x+1/2'
'-x, -y, -z'
'x-1/2, y-1/2, -z'
'x-1/2, -y, z-1/2'
'-x, y-1/2, z-1/2'
'-z, -x, -y'
'-z, x-1/2, y-1/2'
'z-1/2, x-1/2, -y'
'z-1/2, -x, y-1/2'
'-y, -z, -x'
'y-1/2, -z, x-1/2'
'-y, z-1/2, x-1/2'
'y-1/2, z-1/2, -x'
'-y, -x, z-1/2'
'y-1/2, x-1/2, z-1/2'
'-y, x-1/2, -z'
'y-1/2, -x, -z'
'-x, -z, y-1/2'
'x-1/2, -z, -y'
'x-1/2, z-1/2, y-1/2'
'-x, z-1/2, -y'
'-z, -y, x-1/2'
'-z, y-1/2, -x'
'z-1/2, -y, -x'
'z-1/2, y-1/2, x-1/2'

loop_
_atom_site_label
_atom_site_type_symbol
_atom_site_fract_x
_atom_site_fract_y
_atom_site_fract_z
_atom_site_U_iso_or_equiv
_atom_site_adp_type
_atom_site_occupancy
_atom_site_symmetry_multiplicity
_atom_site_calc_flag
_atom_site_refinement_flags
Zn1 Zn 0.308222(18) 0.637519(19) 0.025702(18) 0.02053(19) Uani 1 1 d .
Zn2 Zn 0.137926(19) 0.584035(18) -0.016926(18) 0.02090(18) Uani 1 1 d .
Zn3 Zn 0.2500 0.40039(3) 0.09961(3) 0.1044(7) Uani 1 2 d S
P1 P 0.20419(4) 0.63841(4) 0.02681(4) 0.0195(3) Uani 1 1 d .
P2 P 0.13521(4) 0.49524(4) -0.05876(4) 0.0217(3) Uani 1 1 d .
O1 O 0.08417(12) 0.64483(15) 0.17848(12) 0.0454(12) Uani 1 1 d .
O2 O 0.06999(11) 0.64344(14) 0.11223(12) 0.0374(11) Uani 1 1 d .
O3 O 0.24992(11) 0.63893(12) 0.02229(11) 0.0340(10) Uani 1 1 d .
O4 O 0.18447(11) 0.67393(11) 0.00481(12) 0.0318(10) Uani 1 1 d .
O5 O 0.18623(11) 0.59745(12) 0.01397(12) 0.0313(10) Uani 1 1 d .
O6 O 0.20613(19) 0.4146(2) 0.0614(2) 0.092(2) Uani 1 1 d .
O7 O 0.1725(3) 0.3582(2) 0.0744(2) 0.129(3) Uani 1 1 d .
O8 O 0.14134(13) 0.52677(12) -0.02519(12) 0.0376(11) Uani 1 1 d .
O9 O 0.17394(12) 0.49114(13) -0.08365(12) 0.0380(11) Uani 1 1 d .
O10 O 0.09788(13) 0.50428(12) -0.08485(12) 0.0364(10) Uani 1 1 d .
O11 O 0.2777(5) 0.3478(5) 0.0602(6) 0.127(6) Uiso 0.50 1 d P
O11' O 0.2712(7) 0.3452(8) 0.1003(8) 0.195(9) Uiso 0.50 1 d P
C1 C 0.09407(17) 0.64503(18) 0.14158(18) 0.0303(14) Uani 1 1 d .
C2 C 0.13882(17) 0.6467(2) 0.13134(17) 0.0396(16) Uani 1 1 d .
C3 C 0.15123(16) 0.64307(17) 0.09166(17) 0.0279(13) Uani 1 1 d .
H5A H 0.1315 0.6396 0.0714 0.013(13) Uiso 1 1 calc R
C4 C 0.19169(17) 0.64440(18) 0.08034(18) 0.0324(14) Uani 1 1 d .
C5 C 0.2207(2) 0.6514(3) 0.1106(2) 0.075(3) Uani 1 1 d .
H6A H 0.2483 0.6538 0.1037 0.08(3) Uiso 1 1 calc R
C6 C 0.2086(2) 0.6549(4) 0.1509(2) 0.125(5) Uani 1 1 d .
H12A H 0.2282 0.6587 0.1712 0.12(4) Uiso 1 1 calc R
C7 C 0.1683(2) 0.6527(3) 0.1612(2) 0.089(4) Uani 1 1 d .
H10A H 0.1605 0.6553 0.1884 0.08(3) Uiso 1 1 calc R
C8 C 0.1760(3) 0.3911(3) 0.0558(3) 0.072(3) Uani 1 1 d .
C9 C 0.1470(2) 0.4018(2) 0.0228(2) 0.053(2) Uani 1 1 d .
C10 C 0.15273(18) 0.43692(19) 0.00036(19) 0.0351(15) Uani 1 1 d .
H8A H 0.1746 0.4540 0.0067 0.033(16) Uiso 1 1 calc R
C11 C 0.12643(18) 0.44768(17) -0.03179(17) 0.0292(14) Uani 1 1 d .
C12 C 0.0938(2) 0.4223(2) -0.0396(2) 0.066(3) Uani 1 1 d .
H7A H 0.0760 0.4287 -0.0608 0.046(19) Uiso 1 1 calc R
C13 C 0.0870(3) 0.3882(3) -0.0173(3) 0.105(4) Uani 1 1 d .
H13A H 0.0648 0.3715 -0.0236 0.14(4) Uiso 1 1 calc R
C14 C 0.1128(3) 0.3780(3) 0.0149(3) 0.086(3) Uani 1 1 d .
H14A H 0.1071 0.3552 0.0311 0.07(2) Uiso 1 1 calc R

loop_
_atom_site_aniso_label
_atom_site_aniso_U_11
_atom_site_aniso_U_22
_atom_site_aniso_U_33
_atom_site_aniso_U_23
_atom_site_aniso_U_13
_atom_site_aniso_U_12
Zn1 0.0149(3) 0.0262(4) 0.0205(3) 0.0005(3) -0.0015(2) 0.0000(3)
Zn2 0.0251(4) 0.0183(3) 0.0193(3) -0.0003(2) -0.0005(3) 0.0004(3)
Zn3 0.0727(11) 0.1203(10) 0.1203(10) 0.0770(12) -0.0393(9) -0.0393(9)
P1 0.0127(7) 0.0254(8) 0.0203(7) -0.0013(6) 0.0002(5) -0.0012(6)
P2 0.0289(8) 0.0189(7) 0.0173(7) -0.0021(6) -0.0014(6) -0.0015(6)
O1 0.021(2) 0.091(4) 0.024(2) -0.005(2) 0.0039(18) -0.005(2)
O2 0.014(2) 0.072(3) 0.026(2) -0.008(2) -0.0040(17) -0.002(2)
O3 0.0150(19) 0.055(3) 0.032(2) -0.0020(19) 0.0015(17) 0.002(2)
O4 0.027(2) 0.027(2) 0.042(3) 0.0028(19) -0.0107(19) -0.0010(17)
O5 0.026(2) 0.029(2) 0.038(2) 0.0019(18) -0.0102(18) -0.0016(17)
O6 0.073(4) 0.097(5) 0.105(5) 0.045(4) -0.055(4) -0.021(4)
O7 0.169(8) 0.096(5) 0.122(6) 0.077(5) -0.056(6) -0.036(5)
O8 0.068(3) 0.020(2) 0.025(2) -0.0018(16) -0.011(2) 0.001(2)
O9 0.034(2) 0.051(3) 0.028(2) -0.005(2) 0.0117(19) -0.013(2)
O10 0.046(3) 0.034(2) 0.029(2) -0.0072(19) -0.0088(19) 0.013(2)
C1 0.024(3) 0.040(4) 0.027(3) -0.008(3) 0.004(3) -0.008(3)
C2 0.021(3) 0.077(5) 0.022(3) -0.007(3) 0.002(3) -0.004(3)
C3 0.016(3) 0.041(4) 0.027(3) -0.005(3) -0.006(2) -0.002(2)
C4 0.024(3) 0.042(4) 0.031(3) -0.003(3) 0.001(3) -0.006(3)
C5 0.018(4) 0.172(10) 0.034(4) -0.017(5) 0.003(3) -0.014(5)
C6 0.024(4) 0.315(17) 0.034(5) -0.042(7) -0.009(4) -0.022(7)
C7 0.031(4) 0.221(12) 0.015(4) -0.017(5) 0.003(3) -0.023(6)
C8 0.076(6) 0.070(6) 0.071(6) 0.039(5) -0.013(5) -0.015(5)
C9 0.062(5) 0.038(4) 0.060(5) 0.019(3) -0.015(4) -0.010(4)
C10 0.028(3) 0.036(4) 0.041(4) 0.007(3) -0.005(3) -0.005(3)
C11 0.037(4) 0.024(3) 0.027(3) 0.002(2) -0.001(3) -0.008(3)
C12 0.067(5) 0.067(5) 0.064(5) 0.029(4) -0.032(4) -0.044(4)
C13 0.112(8) 0.083(7) 0.119(9) 0.063(6) -0.066(7) -0.072(7)
C14 0.104(8) 0.062(6) 0.093(7) 0.049(5) -0.036(6) -0.038(5)

loop_
_atom_type_symbol
_atom_type_description
_atom_type_scat_dispersion_real
_atom_type_scat_dispersion_imag
_atom_type_scat_source
C C 0.0033 0.0016 'International Tables Vol C Tables 4.2.6.8 and 6.1.1.4'
H H 0.0000 0.0000 'International Tables Vol C Tables 4.2.6.8 and 6.1.1.4'
O O 0.0106 0.0060 'International Tables Vol C Tables 4.2.6.8 and 6.1.1.4'
P P 0.1023 0.0942 'International Tables Vol C Tables 4.2.6.8 and 6.1.1.4'
Zn Zn 0.2839 1.4301 'International Tables Vol C Tables 4.2.6.8 and 6.1.1.4'

loop_
_geom_angle_atom_site_label_1
_geom_angle_atom_site_label_2
_geom_angle_atom_site_label_3
_geom_angle
_geom_angle_site_symmetry_1
_geom_angle_site_symmetry_3
O3 Zn1 O4 104.68(17) . 39_665
O3 Zn1 O9 107.82(17) . 19
O4 Zn1 O9 119.20(18) 39_665 19
O3 Zn1 O1 105.86(16) . 23
O4 Zn1 O1 109.81(19) 39_665 23
O9 Zn1 O1 108.62(19) 19 23
O8 Zn2 O10 109.70(19) . 30_565
O8 Zn2 O5 104.57(17) . .
O10 Zn2 O5 119.85(18) 30_565 .
O8 Zn2 O2 109.32(16) . 36_565
O10 Zn2 O2 106.83(17) 30_565 36_565
O5 Zn2 O2 106.25(17) . 36_565
O11' Zn3 O11' 96.1(16) . 19
O11' Zn3 O6 119.4(8) . .
O11' Zn3 O6 109.6(8) 19 .
O11' Zn3 O6 109.6(8) . 19
O11' Zn3 O6 119.4(8) 19 19
O6 Zn3 O6 103.6(4) . 19
O11' Zn3 O11 130.3(10) . 19
O11' Zn3 O11 34.8(7) 19 19
O6 Zn3 O11 93.1(5) . 19
O6 Zn3 O11 96.1(5) 19 19
O11' Zn3 O11 34.8(7) . .
O11' Zn3 O11 130.3(10) 19 .
O6 Zn3 O11 96.1(5) . .
O6 Zn3 O11 93.1(5) 19 .
O11 Zn3 O11 165.0(9) 19 .
O3 P1 O4 111.7(2) . .
O3 P1 O5 111.5(2) . .
O4 P1 O5 112.4(2) . .
O3 P1 C4 108.6(2) . .
O4 P1 C4 106.3(3) . .
O5 P1 C4 106.0(3) . .
O9 P2 O10 112.9(2) . .
O9 P2 O8 109.8(2) . .
O10 P2 O8 112.3(2) . .
O9 P2 C11 108.6(3) . .
O10 P2 C11 108.3(3) . .
O8 P2 C11 104.6(2) . .
C1 O1 Zn1 117.7(4) . 21
C1 O2 Zn2 157.2(4) . 30_565
P1 O3 Zn1 170.8(3) . .
P1 O4 Zn1 145.3(2) . 40_565
P1 O5 Zn2 131.5(2) . .
C8 O6 Zn3 121.4(5) . .
P2 O8 Zn2 140.0(2) . .
P2 O9 Zn1 140.2(3) . 19
P2 O10 Zn2 128.8(2) . 36_565
O11' O11 Zn3 56.0(13) . .
O11 O11' Zn3 89.1(16) . .
O2 C1 O1 125.6(5) . .
O2 C1 C2 116.5(5) . .
O1 C1 C2 117.9(5) . .
C3 C2 C7 118.3(6) . .
C3 C2 C1 119.9(5) . .
C7 C2 C1 121.8(5) . .
C2 C3 C4 122.7(5) . .
C2 C3 H5A 118.7 . .
C4 C3 H5A 118.7 . .
C3 C4 C5 118.1(6) . .
C3 C4 P1 118.4(4) . .
C5 C4 P1 123.5(5) . .
C6 C5 C4 119.8(6) . .
C6 C5 H6A 120.1 . .
C4 C5 H6A 120.1 . .
C7 C6 C5 120.5(7) . .
C7 C6 H12A 119.7 . .
C5 C6 H12A 119.7 . .
C6 C7 C2 120.5(6) . .
C6 C7 H10A 119.7 . .
C2 C7 H10A 119.7 . .
O7 C8 O6 121.9(8) . .
O7 C8 C9 120.2(8) . .
O6 C8 C9 117.6(7) . .
C10 C9 C14 118.7(7) . .
C10 C9 C8 120.0(7) . .
C14 C9 C8 121.3(7) . .
C9 C10 C11 121.7(6) . .
C9 C10 H8A 119.1 . .
C11 C10 H8A 119.1 . .
C12 C11 C10 117.5(6) . .
C12 C11 P2 123.5(5) . .
C10 C11 P2 118.9(4) . .
C13 C12 C11 121.8(7) . .
C13 C12 H7A 119.1 . .
C11 C12 H7A 119.1 . .
C12 C13 C14 120.5(8) . .
C12 C13 H13A 119.7 . .
C14 C13 H13A 119.7 . .
C9 C14 C13 119.6(7) . .
C9 C14 H14A 120.2 . .
C13 C14 H14A 120.2 . .

loop_
_geom_bond_atom_site_label_1
_geom_bond_atom_site_label_2
_geom_bond_distance
_geom_bond_site_symmetry_2
Zn1 O3 1.907(4) .
Zn1 O4 1.919(4) 39_665
Zn1 O9 1.932(4) 19
Zn1 O1 1.972(4) 23
Zn2 O8 1.893(4) .
Zn2 O10 1.920(4) 30_565
Zn2 O5 1.923(4) .
Zn2 O2 1.970(4) 36_565
Zn3 O11' 1.93(2) .
Zn3 O11' 1.93(2) 19
Zn3 O6 1.954(5) .
Zn3 O6 1.954(5) 19
Zn3 O11 2.329(17) 19
Zn3 O11 2.329(17) .
P1 O3 1.500(4) .
P1 O4 1.509(4) .
P1 O5 1.519(4) .
P1 C4 1.805(6) .
P2 O9 1.509(4) .
P2 O10 1.516(4) .
P2 O8 1.517(4) .
P2 C11 1.808(6) .
O1 C1 1.247(7) .
O1 Zn1 1.972(4) 21
O2 C1 1.241(7) .
O2 Zn2 1.970(4) 30_565
O4 Zn1 1.919(4) 40_565
O6 C8 1.260(9) .
O7 C8 1.240(9) .
O9 Zn1 1.933(4) 19
O10 Zn2 1.920(4) 36_565
O11 O11' 1.33(2) .
C1 C2 1.500(8) .
C2 C3 1.363(8) .
C2 C7 1.383(8) .
C3 C4 1.372(8) .
C3 H5A 0.9300 .
C4 C5 1.389(9) .
C5 C6 1.378(10) .
C5 H6A 0.9300 .
C6 C7 1.361(10) .
C6 H12A 0.9300 .
C7 H10A 0.9300 .
C8 C9 1.478(10) .
C9 C10 1.372(8) .
C9 C14 1.387(11) .
C10 C11 1.401(8) .
C10 H8A 0.9300 .
C11 C12 1.374(8) .
C12 C13 1.347(10) .
C12 H7A 0.9300 .
C13 C14 1.389(11) .
C13 H13A 0.9300 .
C14 H14A 0.9300 .

loop_
_platon_squeeze_void_nr
_platon_squeeze_void_average_x
_platon_squeeze_void_average_y
_platon_squeeze_void_average_z
_platon_squeeze_void_volume
_platon_squeeze_void_count_electrons
1 0.000 0.000 0.000 130.0 32.9
2 0.223 0.001 0.003 14451.7 2761.3
3 0.500 0.000 0.000 130.0 31.5
4 0.500 0.000 0.500 130.0 31.5
5 0.000 0.000 0.500 130.0 31.3
6 0.000 0.500 0.000 130.0 31.9
7 0.500 0.500 0.000 130.0 31.0
8 0.000 0.500 0.500 130.0 31.0
9 0.500 0.500 0.500 130.0 32.0
